data_7050809
loop_
_publ_author_name
'Tanaka, Koichi'
'Asami, Masaya'
'Scott, Janet L.'

_publ_section_title
;
 A novel chromogenic host compound that shows sensitive color change
 upon inclusion crystallization
;
_journal_coden_ASTM JCSDAA
_journal_issue 4
_journal_name_full 'New Journal of Chemistry'
_journal_page_first 378
_journal_page_last 380
_journal_paper_doi 10.1039/b111359c
_journal_volume 26
_journal_year 2002
_chemical_formula_moiety 'C42 H30 N2 O2'
_chemical_formula_sum 'C42 H0 N2 O2'
_chemical_formula_weight 594.68
_chemical_name_systematic
; 
3-{4-[4-(3-hydroxy-3,3-diphenyl-prop-1-ynyl)-phenylazo]-phenyl}-1,1-diphenyl-
prop-2-yn-1-ol 
;
_space_group_IT_number 2
_symmetry_cell_setting triclinic
_symmetry_space_group_name_Hall '-P 1'
_symmetry_space_group_name_H-M 'P -1'
_atom_sites_solution_hydrogens geom
_atom_sites_solution_primary direct
_atom_sites_solution_secondary difmap
_audit_creation_method SHELXL-97
_cell_angle_alpha 103.6430(10)
_cell_angle_beta 94.729(2)
_cell_angle_gamma 106.122(2)
_cell_formula_units_Z 1
_cell_length_a 6.7388(2)
_cell_length_b 8.7259(3)
_cell_length_c 14.5005(6)
_cell_measurement_temperature 123(2)
_cell_volume 785.96(5)
_computing_structure_refinement 'SHELXL-97 (Sheldrick, 1997)'
_computing_structure_solution 'SHELXS-97 (Sheldrick, 1990)'
_diffrn_ambient_temperature 123(2)
_diffrn_measured_fraction_theta_full 0.973
_diffrn_measured_fraction_theta_max 0.973
_diffrn_measurement_device_type 'Enraf Nonius Kappa CCD'
_diffrn_measurement_method 'phi and omega scans'
_diffrn_radiation_monochromator graphite
_diffrn_radiation_source 'fine-focus sealed tube'
_diffrn_radiation_type MoK\a
_diffrn_radiation_wavelength 0.71073
_diffrn_reflns_av_R_equivalents 0.0426
_diffrn_reflns_av_sigmaI/netI 0.0851
_diffrn_reflns_limit_h_max 7
_diffrn_reflns_limit_h_min -8
_diffrn_reflns_limit_k_max 11
_diffrn_reflns_limit_k_min -10
_diffrn_reflns_limit_l_max 19
_diffrn_reflns_limit_l_min -19
_diffrn_reflns_number 7755
_diffrn_reflns_theta_full 28.31
_diffrn_reflns_theta_max 28.31
_diffrn_reflns_theta_min 3.31
_exptl_absorpt_coefficient_mu 0.077
_exptl_absorpt_correction_T_max 0.9923
_exptl_absorpt_correction_T_min 0.9847
_exptl_absorpt_correction_type none
_exptl_crystal_colour 'dichroic yellow / amber'
_exptl_crystal_density_diffrn 1.256
_exptl_crystal_density_method 'not measured'
_exptl_crystal_description 'thin elongated plates'
_exptl_crystal_F_000 312
_exptl_crystal_size_max 0.20
_exptl_crystal_size_mid 0.10
_exptl_crystal_size_min 0.10
_refine_diff_density_max 0.208
_refine_diff_density_min -0.255
_refine_diff_density_rms 0.055
_refine_ls_extinction_method none
_refine_ls_goodness_of_fit_ref 0.995
_refine_ls_hydrogen_treatment mixed
_refine_ls_matrix_type full
_refine_ls_number_parameters 209
_refine_ls_number_reflns 3796
_refine_ls_number_restraints 0
_refine_ls_restrained_S_all 0.995
_refine_ls_R_factor_all 0.1100
_refine_ls_R_factor_gt 0.0576
_refine_ls_shift/su_max 0.000
_refine_ls_shift/su_mean 0.000
_refine_ls_structure_factor_coef Fsqd
_refine_ls_weighting_details 'calc w=1/[\s^2^(Fo^2^)+(0.0661P)^2^+0.0000P] where P=(Fo^2^+2Fc^2^)/3'
_refine_ls_weighting_scheme calc
_refine_ls_wR_factor_gt 0.1215
_refine_ls_wR_factor_ref 0.1427
_reflns_number_gt 2293
_reflns_number_total 3796
_reflns_threshold_expression &gt;2sigma(I)
_cod_data_source_file b111359c.txt
_cod_data_source_block compound_1
_cod_depositor_comments
;
The following automatic conversions were performed:
'_symmetry_cell_setting' value 'Triclinic' changed to 'triclinic'
according to '/home/saulius/struct/CIF-dictionaries/cif_core.dic'
dictionary named 'cif_core.dic' version 2.4.1 from 2010-06-29.

Automatic conversion script
Id: cif_fix_enum 1527 2010-12-29 10:47:43Z saulius 
;
_cod_original_sg_symbol_H-M P-1
_cod_database_code 7050809

loop_
_symmetry_equiv_pos_as_xyz
'x, y, z'
'-x, -y, -z'

loop_
_atom_site_label
_atom_site_type_symbol
_atom_site_fract_x
_atom_site_fract_y
_atom_site_fract_z
_atom_site_U_iso_or_equiv
_atom_site_adp_type
_atom_site_occupancy
_atom_site_symmetry_multiplicity
_atom_site_calc_flag
_atom_site_refinement_flags
_atom_site_disorder_assembly
_atom_site_disorder_group
N1 N -0.0052(2) 0.07093(16) -0.00150(10) 0.0237(3) Uani 1 1 d . . .
O1 O 1.22368(17) 0.85341(13) 0.16769(8) 0.0264(3) Uani 1 1 d . . .
C4 C 0.5359(2) 0.4760(2) 0.11906(12) 0.0248(4) Uani 1 1 d . . .
C6 C 0.1645(3) 0.3615(2) 0.06445(12) 0.0250(4) Uani 1 1 d . . .
H6 H 0.0316 0.3773 0.0533 0.030 Uiso 1 1 calc R . .
C2 C 0.3785(2) 0.1802(2) 0.05258(12) 0.0270(4) Uani 1 1 d . . .
H2 H 0.3917 0.0719 0.0347 0.032 Uiso 1 1 calc R . .
C1 C 0.1825(2) 0.20254(19) 0.04017(11) 0.0221(4) Uani 1 1 d . . .
C5 C 0.3393(3) 0.4968(2) 0.10474(12) 0.0261(4) Uani 1 1 d . . .
H5 H 0.3251 0.6047 0.1228 0.031 Uiso 1 1 calc R . .
C9 C 1.0773(2) 0.86209(19) 0.23384(12) 0.0235(4) Uani 1 1 d . . .
C7 C 0.7212(3) 0.6148(2) 0.15960(12) 0.0271(4) Uani 1 1 d . . .
C10 C 1.1654(2) 0.83163(19) 0.32642(12) 0.0238(4) Uani 1 1 d . . .
C3 C 0.5535(3) 0.3151(2) 0.09075(13) 0.0280(4) Uani 1 1 d . . .
H3 H 0.6873 0.2995 0.0980 0.034 Uiso 1 1 calc R . .
C21 C 1.2285(3) 1.1703(2) 0.29201(13) 0.0298(4) Uani 1 1 d . . .
H21 H 1.3604 1.1522 0.3018 0.036 Uiso 1 1 calc R . .
C20 C 1.0490(2) 1.0352(2) 0.25574(12) 0.0237(4) Uani 1 1 d . . .
C11 C 1.0457(3) 0.8303(2) 0.40006(13) 0.0300(4) Uani 1 1 d . . .
H11 H 0.9147 0.8507 0.3924 0.036 Uiso 1 1 calc R . .
C15 C 1.3578(3) 0.8055(2) 0.33875(13) 0.0280(4) Uani 1 1 d . . .
H15 H 1.4418 0.8076 0.2893 0.034 Uiso 1 1 calc R . .
C25 C 0.8571(3) 1.0625(2) 0.24236(13) 0.0296(4) Uani 1 1 d . . .
H25 H 0.7332 0.9718 0.2173 0.035 Uiso 1 1 calc R . .
C13 C 1.3066(3) 0.7714(2) 0.49602(13) 0.0338(4) Uani 1 1 d . . .
H13 H 1.3543 0.7489 0.5534 0.041 Uiso 1 1 calc R . .
C24 C 0.8475(3) 1.2251(2) 0.26614(13) 0.0361(5) Uani 1 1 d . . .
H24 H 0.7159 1.2441 0.2577 0.043 Uiso 1 1 calc R . .
C23 C 1.0256(3) 1.3576(2) 0.30152(14) 0.0386(5) Uani 1 1 d . . .
H23 H 1.0169 1.4674 0.3173 0.046 Uiso 1 1 calc R . .
C12 C 1.1150(3) 0.7997(2) 0.48449(13) 0.0352(5) Uani 1 1 d . . .
H12 H 1.0316 0.7981 0.5342 0.042 Uiso 1 1 calc R . .
C8 C 0.8763(3) 0.7280(2) 0.19221(12) 0.0273(4) Uani 1 1 d . . .
C14 C 1.4280(3) 0.7760(2) 0.42432(13) 0.0336(4) Uani 1 1 d . . .
H14 H 1.5607 0.7590 0.4331 0.040 Uiso 1 1 calc R . .
C22 C 1.2170(3) 1.3305(2) 0.31393(14) 0.0369(5) Uani 1 1 d . . .
H22 H 1.3409 1.4217 0.3375 0.044 Uiso 1 1 calc R . .
H1O H 1.1846 0.8932 0.1162 0.071(7) Uiso 1 1 d R . .

loop_
_atom_site_aniso_label
_atom_site_aniso_U_11
_atom_site_aniso_U_22
_atom_site_aniso_U_33
_atom_site_aniso_U_23
_atom_site_aniso_U_13
_atom_site_aniso_U_12
N1 0.0244(7) 0.0203(7) 0.0243(8) 0.0065(6) 0.0040(6) 0.0034(6)
O1 0.0285(6) 0.0244(6) 0.0265(7) 0.0074(5) 0.0065(5) 0.0073(5)
C4 0.0259(9) 0.0224(9) 0.0213(9) 0.0063(7) 0.0011(7) 0.0000(7)
C6 0.0221(8) 0.0244(9) 0.0280(9) 0.0074(8) 0.0028(7) 0.0064(7)
C2 0.0269(9) 0.0198(9) 0.0346(10) 0.0079(8) 0.0072(8) 0.0068(7)
C1 0.0228(8) 0.0198(8) 0.0213(9) 0.0062(7) 0.0028(7) 0.0023(7)
C5 0.0308(9) 0.0199(9) 0.0257(10) 0.0053(7) 0.0055(7) 0.0054(8)
C9 0.0210(8) 0.0207(9) 0.0254(9) 0.0053(7) 0.0025(7) 0.0022(7)
C7 0.0298(9) 0.0229(9) 0.0269(10) 0.0087(8) 0.0056(7) 0.0031(8)
C10 0.0257(9) 0.0155(8) 0.0254(9) 0.0029(7) 0.0012(7) 0.0016(7)
C3 0.0239(9) 0.0280(10) 0.0315(10) 0.0097(8) 0.0034(7) 0.0058(8)
C21 0.0282(9) 0.0231(9) 0.0368(11) 0.0078(8) 0.0043(8) 0.0062(8)
C20 0.0256(9) 0.0237(9) 0.0224(9) 0.0084(7) 0.0041(7) 0.0064(7)
C11 0.0302(9) 0.0285(10) 0.0325(10) 0.0094(8) 0.0055(8) 0.0099(8)
C15 0.0272(9) 0.0240(9) 0.0296(10) 0.0073(8) 0.0029(7) 0.0033(7)
C25 0.0303(9) 0.0331(10) 0.0287(10) 0.0146(8) 0.0058(8) 0.0095(8)
C13 0.0412(11) 0.0297(10) 0.0282(10) 0.0105(8) -0.0020(8) 0.0071(9)
C24 0.0418(11) 0.0449(12) 0.0378(11) 0.0233(9) 0.0168(9) 0.0259(10)
C23 0.0598(13) 0.0282(10) 0.0369(11) 0.0141(9) 0.0172(10) 0.0207(10)
C12 0.0441(11) 0.0346(11) 0.0283(10) 0.0107(9) 0.0090(9) 0.0116(9)
C8 0.0312(10) 0.0246(9) 0.0258(10) 0.0083(8) 0.0042(8) 0.0071(8)
C14 0.0286(9) 0.0305(10) 0.0385(11) 0.0096(9) -0.0026(8) 0.0060(8)
C22 0.0444(11) 0.0238(10) 0.0387(11) 0.0068(9) 0.0071(9) 0.0059(9)

loop_
_atom_type_symbol
_atom_type_description
_atom_type_scat_dispersion_real
_atom_type_scat_dispersion_imag
_atom_type_scat_source
C C 0.0033 0.0016 'International Tables Vol C Tables 4.2.6.8 and 6.1.1.4'
H H 0.0000 0.0000 'International Tables Vol C Tables 4.2.6.8 and 6.1.1.4'
O O 0.0106 0.0060 'International Tables Vol C Tables 4.2.6.8 and 6.1.1.4'
N N 0.0061 0.0033 'International Tables Vol C Tables 4.2.6.8 and 6.1.1.4'

loop_
_geom_angle_atom_site_label_1
_geom_angle_atom_site_label_2
_geom_angle_atom_site_label_3
_geom_angle
_geom_angle_site_symmetry_1
_geom_angle_site_symmetry_3
_geom_angle_publ_flag
N1 N1 C1 114.09(17) 2 . ?
C5 C4 C3 118.74(15) . . ?
C5 C4 C7 121.75(15) . . ?
C3 C4 C7 119.49(15) . . ?
C5 C6 C1 120.27(15) . . ?
C3 C2 C1 119.96(15) . . ?
C6 C1 C2 119.82(15) . . ?
C6 C1 N1 116.43(14) . . ?
C2 C1 N1 123.67(14) . . ?
C6 C5 C4 120.51(15) . . ?
O1 C9 C8 109.39(13) . . ?
O1 C9 C10 108.42(12) . . ?
C8 C9 C10 107.81(13) . . ?
O1 C9 C20 109.00(12) . . ?
C8 C9 C20 112.19(13) . . ?
C10 C9 C20 109.96(13) . . ?
C8 C7 C4 178.85(19) . . ?
C15 C10 C11 119.41(16) . . ?
C15 C10 C9 122.37(15) . . ?
C11 C10 C9 118.22(14) . . ?
C2 C3 C4 120.63(15) . . ?
C22 C21 C20 120.80(16) . . ?
C25 C20 C21 119.27(15) . . ?
C25 C20 C9 123.72(15) . . ?
C21 C20 C9 117.00(14) . . ?
C12 C11 C10 120.79(16) . . ?
C10 C15 C14 119.64(16) . . ?
C20 C25 C24 119.31(17) . . ?
C14 C13 C12 119.96(17) . . ?
C23 C24 C25 120.98(17) . . ?
C24 C23 C22 119.68(16) . . ?
C13 C12 C11 119.60(17) . . ?
C7 C8 C9 176.41(17) . . ?
C13 C14 C15 120.58(16) . . ?
C23 C22 C21 119.94(18) . . ?

loop_
_geom_bond_atom_site_label_1
_geom_bond_atom_site_label_2
_geom_bond_distance
_geom_bond_site_symmetry_2
_geom_bond_publ_flag
N1 N1 1.270(2) 2 ?
N1 C1 1.423(2) . ?
O1 C9 1.4358(19) . ?
C4 C5 1.392(2) . ?
C4 C3 1.408(2) . ?
C4 C7 1.440(2) . ?
C6 C5 1.382(2) . ?
C6 C1 1.391(2) . ?
C2 C3 1.377(2) . ?
C2 C1 1.391(2) . ?
C9 C8 1.490(2) . ?
C9 C10 1.533(2) . ?
C9 C20 1.538(2) . ?
C7 C8 1.191(2) . ?
C10 C15 1.382(2) . ?
C10 C11 1.391(2) . ?
C21 C22 1.384(2) . ?
C21 C20 1.393(2) . ?
C20 C25 1.385(2) . ?
C11 C12 1.385(2) . ?
C15 C14 1.397(2) . ?
C25 C24 1.400(2) . ?
C13 C14 1.376(3) . ?
C13 C12 1.385(2) . ?
C24 C23 1.374(3) . ?
C23 C22 1.380(3) . ?

loop_
_geom_torsion_atom_site_label_1
_geom_torsion_atom_site_label_2
_geom_torsion_atom_site_label_3
_geom_torsion_atom_site_label_4
_geom_torsion
_geom_torsion_site_symmetry_1
_geom_torsion_site_symmetry_2
_geom_torsion_site_symmetry_3
_geom_torsion_site_symmetry_4
_geom_torsion_publ_flag
C5 C6 C1 C2 -2.8(2) . . . . ?
C5 C6 C1 N1 -179.59(15) . . . . ?
C3 C2 C1 C6 1.4(2) . . . . ?
C3 C2 C1 N1 177.90(15) . . . . ?
N1 N1 C1 C6 -161.86(16) 2 . . . ?
N1 N1 C1 C2 21.5(3) 2 . . . ?
C1 C6 C5 C4 1.8(2) . . . . ?
C3 C4 C5 C6 0.7(2) . . . . ?
C7 C4 C5 C6 179.09(16) . . . . ?
C5 C4 C7 C8 -150(10) . . . . ?
C3 C4 C7 C8 28(10) . . . . ?
O1 C9 C10 C15 1.5(2) . . . . ?
C8 C9 C10 C15 119.83(16) . . . . ?
C20 C9 C10 C15 -117.57(16) . . . . ?
O1 C9 C10 C11 -178.40(14) . . . . ?
C8 C9 C10 C11 -60.08(18) . . . . ?
C20 C9 C10 C11 62.52(18) . . . . ?
C1 C2 C3 C4 1.1(3) . . . . ?
C5 C4 C3 C2 -2.2(2) . . . . ?
C7 C4 C3 C2 179.42(16) . . . . ?
C22 C21 C20 C25 -0.5(3) . . . . ?
C22 C21 C20 C9 -179.83(15) . . . . ?
O1 C9 C20 C25 124.09(16) . . . . ?
C8 C9 C20 C25 2.8(2) . . . . ?
C10 C9 C20 C25 -117.19(17) . . . . ?
O1 C9 C20 C21 -56.63(19) . . . . ?
C8 C9 C20 C21 -177.93(15) . . . . ?
C10 C9 C20 C21 62.10(18) . . . . ?
C15 C10 C11 C12 -1.4(2) . . . . ?
C9 C10 C11 C12 178.52(15) . . . . ?
C11 C10 C15 C14 0.9(2) . . . . ?
C9 C10 C15 C14 -179.06(15) . . . . ?
C21 C20 C25 C24 -0.4(2) . . . . ?
C9 C20 C25 C24 178.87(15) . . . . ?
C20 C25 C24 C23 0.7(3) . . . . ?
C25 C24 C23 C22 0.0(3) . . . . ?
C14 C13 C12 C11 0.8(3) . . . . ?
C10 C11 C12 C13 0.6(3) . . . . ?
C4 C7 C8 C9 -43(12) . . . . ?
O1 C9 C8 C7 69(3) . . . . ?
C10 C9 C8 C7 -48(3) . . . . ?
C20 C9 C8 C7 -170(3) . . . . ?
C12 C13 C14 C15 -1.4(3) . . . . ?
C10 C15 C14 C13 0.5(3) . . . . ?
C24 C23 C22 C21 -0.9(3) . . . . ?
C20 C21 C22 C23 1.2(3) . . . . ?

loop_
_cod_changelog_entry_id
_cod_changelog_entry_author
_cod_changelog_entry_date
_cod_changelog_entry_text
1 'Vaitkus, Antanas' 2022-05-06T21:20:00+03:00 'Updated bibliographic information.'
2 'Vaitkus, Antanas' 2022-05-07T03:00:00+03:00
;
 Replaced the '&#x00A5;' sequences with backslash symbols ('\')
 in multiple data values.
;
